data_4116361
loop_
_publ_author_name
'Renzo Salzmann'
'Michael T. McMahon'
'Nathalie Godbout'
'Lori K. Sanders'
'Mark Wojdelski'
'Eric Oldfield'

_publ_contact_author
; 
Eric Oldfield 
University of Illinois 
Department of Chemistry Box 11.6 
600 South Mathews Avenue 
Urbana, Illinois  61801 
USA 
;
_publ_contact_author_email eo@chad.scs.uiuc.edu
_publ_contact_author_fax '1  217 244 0997'
_publ_contact_author_phone '1  217 333 3374'
_publ_section_title
;
 Solid-State NMR, Crystallographic and Density Functional Theory
 Investigation of Fe-CO and Fe-CO Analogue Metalloporphyrins and
 Metalloproteins
;
_journal_name_full 'Journal of the American Chemical Society'
_journal_page_first 3818
_journal_page_last 3828
_journal_paper_doi 10.1021/ja9832818
_journal_volume 121
_journal_year 1999
_chemical_formula_moiety 'C41 H50 N6 O Fe, C3 F7'
_chemical_formula_sum 'C44 H57 Fe N6 O'
_chemical_formula_weight 741.81
_chemical_name_systematic
; 
Fe(OEP)(1-MeIm)(CO) 
;
_space_group_IT_number 2
_symmetry_cell_setting triclinic
_symmetry_space_group_name_Hall '-P 1'
_symmetry_space_group_name_H-M 'P -1'
_atom_sites_solution_hydrogens geom
_atom_sites_solution_primary direct
_atom_sites_solution_secondary difmap
_audit_creation_method SHELXL
_audit_update_record
; 
02-22-98 (lks) 
;
_cell_angle_alpha 84.19(3)
_cell_angle_beta 69.72(3)
_cell_angle_gamma 69.85(3)
_cell_formula_units_Z 2
_cell_length_a 11.872(2)
_cell_length_b 13.192(3)
_cell_length_c 14.305(3)
_cell_measurement_reflns_used 2783
_cell_measurement_temperature 198(2)
_cell_measurement_theta_max 28
_cell_measurement_theta_min 4
_cell_volume 1972.5(9)
_computing_cell_refinement 'SAINT (Siemens, 1994)'
_computing_data_collection 'SMART (Siemens, 1994)'
_computing_data_reduction 'SAINT (Siemens, 1994)'
_computing_molecular_graphics 'SHELXTL (Siemens, 1994)'
_computing_publication_material 'CIFTAB (Sheldrick, 1993)'
_computing_structure_refinement 'SHELXTL (Siemens, 1994)'
_computing_structure_solution 'SHELXTL (Siemens, 1994)'
_diffrn_ambient_temperature 198(2)
_diffrn_measurement_device 'Siemens Platform'
_diffrn_measurement_method '\w scans'
_diffrn_radiation_monochromator graphite
_diffrn_radiation_source 'normal-focus sealed tube'
_diffrn_radiation_type MoK\a
_diffrn_radiation_wavelength 0.71073
_diffrn_reflns_av_R_equivalents 0.0413
_diffrn_reflns_av_sigmaI/netI 0.0897
_diffrn_reflns_limit_h_max 14
_diffrn_reflns_limit_h_min -13
_diffrn_reflns_limit_k_max 16
_diffrn_reflns_limit_k_min -11
_diffrn_reflns_limit_l_max 17
_diffrn_reflns_limit_l_min -15
_diffrn_reflns_number 10326
_diffrn_reflns_theta_max 25.00
_diffrn_reflns_theta_min 1.52
_diffrn_standards_decay_% 4.2
_diffrn_standards_interval_time 360
_diffrn_standards_number 145
_exptl_absorpt_coefficient_mu 0.424
_exptl_absorpt_correction_T_max 0.9295
_exptl_absorpt_correction_T_min 0.8470
_exptl_absorpt_correction_type empirical
_exptl_crystal_colour red
_exptl_crystal_density_diffrn 1.249
_exptl_crystal_density_meas ?
_exptl_crystal_description prismatic
_exptl_crystal_F_000 794
_exptl_crystal_size_max 0.23
_exptl_crystal_size_mid 0.16
_exptl_crystal_size_min 0.08
_refine_diff_density_max .665
_refine_diff_density_min -.592
_refine_diff_density_rms .062
_refine_ls_extinction_method none
_refine_ls_goodness_of_fit_all 1.025
_refine_ls_goodness_of_fit_obs 1.152
_refine_ls_matrix_type full
_refine_ls_number_parameters 496
_refine_ls_number_reflns 6519
_refine_ls_number_restraints 72
_refine_ls_restrained_S_all 1.121
_refine_ls_restrained_S_obs 1.175
_refine_ls_R_factor_all 0.1227
_refine_ls_R_factor_obs 0.0594
_refine_ls_shift/esd_max 0.001
_refine_ls_shift/esd_mean 0.000
_refine_ls_structure_factor_coef Fsqd
_refine_ls_weighting_details 'w=1/[\s^2^(Fo^2^)+(0.0610P)^2^+0.9241P] where P=(Fo^2^+2Fc^2^)/3'
_refine_ls_weighting_scheme calc
_refine_ls_wR_factor_all 0.1673
_refine_ls_wR_factor_obs 0.1283
_reflns_number_observed 3873
_reflns_number_total 6785
_reflns_observed_criterion >2sigma(I)
_cod_data_source_file ja9832818_1.cif
_cod_data_source_block h46c_Fe(OEP)(CO)(1-MeIm)
_cod_depositor_comments
;
The following automatic conversions were performed:

'_exptl_crystal_density_meas' value 'not_measured' was changed to '?'
- the value is perceived as not measured.

Automatic conversion script
Id: cif_fix_values 3008 2015-01-20 13:52:24Z robertas 

The following automatic conversions were performed:

'_refine_ls_weighting_scheme' value 'calc
w=1/[\s^2^(Fo^2^)+(0.0610P)^2^+0.9241P] where P=(Fo^2^+2Fc^2^)/3' was
changed to 'calc'. New tag '_refine_ls_weighting_details' was
created. The value of the new tag was set to
'w=1/[\s^2^(Fo^2^)+(0.0610P)^2^+0.9241P] where P=(Fo^2^+2Fc^2^)/3'.

Automatic conversion script
Id: cif_fix_values 3143 2015-03-26 13:38:13Z robertas 
;
_cod_original_cell_volume 1972.5(7)
_cod_database_code 4116361

loop_
_symmetry_equiv_pos_as_xyz
'x, y, z'
'-x, -y, -z'

loop_
_atom_site_aniso_label
_atom_site_aniso_U_11
_atom_site_aniso_U_22
_atom_site_aniso_U_33
_atom_site_aniso_U_23
_atom_site_aniso_U_13
_atom_site_aniso_U_12
Fe1 0.0325(4) 0.0314(4) 0.0229(3) 0.0013(2) -0.0112(3) -0.0111(3)
O1 0.089(3) 0.042(2) 0.053(2) -0.005(2) -0.019(2) -0.028(2)
N1 0.031(2) 0.030(2) 0.027(2) -0.001(2) -0.010(2) -0.011(2)
N2 0.032(2) 0.027(2) 0.026(2) 0.0027(15) -0.012(2) -0.010(2)
N3 0.033(2) 0.030(2) 0.022(2) 0.0013(15) -0.010(2) -0.013(2)
N4 0.037(2) 0.028(2) 0.022(2) 0.0003(15) -0.013(2) -0.013(2)
N5 0.033(2) 0.030(2) 0.029(2) 0.002(2) -0.016(2) -0.010(2)
N6 0.045(2) 0.032(2) 0.041(2) -0.002(2) -0.019(2) -0.011(2)
C1 0.040(3) 0.024(2) 0.022(2) -0.001(2) -0.010(2) -0.013(2)
C2 0.040(3) 0.034(2) 0.019(2) 0.004(2) -0.012(2) -0.014(2)
C3 0.037(3) 0.024(2) 0.029(2) 0.001(2) -0.016(2) -0.007(2)
C4 0.038(3) 0.026(2) 0.029(2) -0.002(2) -0.016(2) -0.009(2)
C5 0.035(3) 0.026(2) 0.038(3) -0.004(2) -0.022(2) -0.007(2)
C6 0.036(3) 0.025(2) 0.025(2) -0.001(2) -0.011(2) -0.012(2)
C7 0.033(3) 0.030(2) 0.037(3) -0.002(2) -0.013(2) -0.009(2)
C8 0.036(3) 0.034(2) 0.023(2) -0.008(2) -0.006(2) -0.013(2)
C9 0.037(3) 0.035(3) 0.026(2) -0.005(2) 0.000(2) -0.017(2)
C10 0.052(3) 0.034(3) 0.024(2) 0.000(2) -0.011(2) -0.019(2)
C11 0.039(3) 0.031(2) 0.024(2) 0.001(2) -0.012(2) -0.013(2)
C12 0.060(3) 0.029(2) 0.028(3) 0.005(2) -0.021(2) -0.019(2)
C13 0.043(3) 0.027(2) 0.030(3) 0.000(2) -0.017(2) -0.015(2)
C14 0.049(3) 0.030(3) 0.037(3) 0.002(2) -0.026(2) -0.011(2)
C15 0.044(3) 0.036(3) 0.039(3) -0.001(2) -0.022(2) -0.014(2)
C16 0.034(3) 0.032(2) 0.038(3) 0.001(2) -0.020(2) -0.013(2)
C17 0.028(2) 0.035(2) 0.034(3) -0.005(2) -0.009(2) -0.013(2)
C18 0.037(3) 0.029(2) 0.030(2) -0.001(2) -0.014(2) -0.014(2)
C19 0.040(3) 0.032(2) 0.027(2) -0.002(2) -0.009(2) -0.017(2)
C20 0.041(3) 0.032(2) 0.027(2) -0.004(2) -0.007(2) -0.018(2)
C21 0.047(3) 0.032(3) 0.036(3) 0.003(2) -0.024(2) -0.008(2)
C22 0.068(3) 0.041(3) 0.042(3) -0.002(2) -0.031(3) -0.013(2)
C23 0.039(3) 0.037(3) 0.042(3) 0.001(2) -0.020(2) -0.004(2)
C24 0.046(3) 0.065(4) 0.084(4) -0.004(3) -0.036(3) -0.015(3)
C25 0.055(3) 0.056(3) 0.032(3) 0.004(2) -0.007(2) -0.024(3)
C26 0.067(4) 0.062(4) 0.052(3) -0.009(3) 0.003(3) -0.017(3)
C27 0.057(3) 0.043(3) 0.031(3) 0.002(2) -0.010(2) -0.021(2)
C28 0.078(4) 0.055(3) 0.035(3) 0.003(2) -0.022(3) -0.028(3)
C29 0.057(3) 0.044(3) 0.041(3) 0.007(2) -0.033(2) -0.016(2)
C30 0.096(4) 0.065(4) 0.046(3) 0.007(3) -0.047(3) -0.025(3)
C31 0.039(3) 0.056(3) 0.055(3) 0.004(2) -0.029(2) -0.012(2)
C32 0.069(4) 0.082(4) 0.100(5) 0.013(3) -0.052(4) -0.042(3)
C33 0.036(3) 0.043(3) 0.032(2) -0.001(2) -0.004(2) -0.019(2)
C34 0.044(3) 0.053(3) 0.054(3) -0.004(3) -0.004(2) -0.015(2)
C35 0.050(3) 0.044(3) 0.026(2) 0.005(2) -0.007(2) -0.020(2)
C36 0.092(4) 0.062(3) 0.030(3) -0.006(2) -0.024(3) -0.023(3)
C37 0.036(3) 0.043(3) 0.021(2) -0.001(2) -0.011(2) -0.014(2)
C38 0.039(3) 0.032(3) 0.043(3) -0.001(2) -0.017(2) -0.014(2)
C39 0.068(4) 0.036(3) 0.051(3) 0.005(2) -0.023(3) -0.026(3)
C40 0.064(3) 0.041(3) 0.037(3) 0.005(2) -0.015(2) -0.022(3)
C41 0.067(4) 0.036(3) 0.061(3) -0.019(2) -0.028(3) 0.001(2)
C51 0.245(10) 0.123(9) 0.104(8) 0.036(8) -0.063(8) -0.120(8)
C52 0.257(10) 0.142(9) 0.109(7) 0.040(8) -0.069(8) -0.090(8)
C53 0.239(10) 0.133(9) 0.083(6) 0.035(7) -0.083(7) -0.132(7)
C54 0.260(10) 0.119(9) 0.097(6) 0.046(7) -0.070(8) -0.107(7)
C55 0.237(10) 0.121(9) 0.088(7) 0.053(6) -0.070(8) -0.133(7)
C56 0.260(11) 0.120(9) 0.089(8) 0.048(7) -0.060(8) -0.097(8)

loop_
_atom_site_label
_atom_site_type_symbol
_atom_site_fract_x
_atom_site_fract_y
_atom_site_fract_z
_atom_site_U_iso_or_equiv
_atom_site_thermal_displace_type
_atom_site_occupancy
_atom_site_calc_flag
_atom_site_refinement_flags
Fe1 Fe 0.96225(6) 0.74767(5) 0.78701(4) 0.0283(2) Uani 1 d .
O1 O 0.9892(3) 0.5315(3) 0.7355(2) 0.0605(10) Uani 1 d .
N1 N 0.8323(3) 0.7375(2) 0.9178(2) 0.0285(8) Uani 1 d .
N2 N 1.1006(3) 0.6770(2) 0.8451(2) 0.0278(8) Uani 1 d .
N3 N 1.0927(3) 0.7624(2) 0.6573(2) 0.0274(8) Uani 1 d .
N4 N 0.8232(3) 0.8226(2) 0.7303(2) 0.0280(8) Uani 1 d .
N5 N 0.9498(3) 0.8963(3) 0.8339(2) 0.0293(8) Uani 1 d .
N6 N 0.8943(3) 1.0395(3) 0.9288(3) 0.0380(9) Uani 1 d .
C1 C 0.8531(4) 0.6914(3) 1.0037(3) 0.0282(10) Uani 1 d .
C2 C 0.9731(4) 0.6451(3) 1.0129(3) 0.0298(10) Uani 1 d .
H2A H 0.9762(4) 0.6160(3) 1.0758(3) 0.036 Uiso 1 calc R
C3 C 1.0877(4) 0.6371(3) 0.9400(3) 0.0291(10) Uani 1 d .
C4 C 1.2103(4) 0.5838(3) 0.9519(3) 0.0301(10) Uani 1 d .
C5 C 1.2988(4) 0.5901(3) 0.8629(3) 0.0308(10) Uani 1 d .
C6 C 1.2304(4) 0.6481(3) 0.7969(3) 0.0280(10) Uani 1 d .
C7 C 1.2863(4) 0.6693(3) 0.6984(3) 0.0332(10) Uani 1 d .
H7A H 1.3767(4) 0.6448(3) 0.6729(3) 0.040 Uiso 1 calc R
C8 C 1.2230(4) 0.7230(3) 0.6331(3) 0.0312(10) Uani 1 d .
C9 C 1.2840(4) 0.7476(3) 0.5303(3) 0.0339(11) Uani 1 d .
C10 C 1.1891(4) 0.8000(3) 0.4933(3) 0.0356(11) Uani 1 d .
C11 C 1.0710(4) 0.8090(3) 0.5721(3) 0.0306(10) Uani 1 d .
C12 C 0.9517(4) 0.8572(3) 0.5637(3) 0.0363(11) Uani 1 d .
H12A H 0.9487(4) 0.8898(3) 0.5020(3) 0.044 Uiso 1 calc R
C13 C 0.8362(4) 0.8630(3) 0.6357(3) 0.0313(10) Uani 1 d .
C14 C 0.7125(4) 0.9112(3) 0.6225(3) 0.0363(11) Uani 1 d .
C15 C 0.6257(4) 0.8993(3) 0.7084(3) 0.0367(11) Uani 1 d .
C16 C 0.6944(4) 0.8447(3) 0.7760(3) 0.0318(10) Uani 1 d .
C17 C 0.6399(4) 0.8189(3) 0.8740(3) 0.0317(10) Uani 1 d .
H17A H 0.5500(4) 0.8364(3) 0.8979(3) 0.038 Uiso 1 calc R
C18 C 0.7025(4) 0.7706(3) 0.9401(3) 0.0301(10) Uani 1 d .
C19 C 0.6405(4) 0.7456(3) 1.0428(3) 0.0322(10) Uani 1 d .
C20 C 0.7352(4) 0.6969(3) 1.0815(3) 0.0326(10) Uani 1 d .
C21 C 1.2311(4) 0.5317(3) 1.0453(3) 0.0370(11) Uani 1 d .
H21A H 1.3196(4) 0.4811(3) 1.0281(3) 0.044 Uiso 1 calc R
H21B H 1.1734(4) 0.4888(3) 1.0731(3) 0.044 Uiso 1 calc R
C22 C 1.2087(5) 0.6111(3) 1.1256(3) 0.0477(12) Uani 1 d .
H22A H 1.2241(5) 0.5713(3) 1.1841(3) 0.072 Uiso 1 calc R
H22B H 1.1206(5) 0.6604(3) 1.1446(3) 0.072 Uiso 1 calc R
H22C H 1.2670(5) 0.6527(3) 1.0996(3) 0.072 Uiso 1 calc R
C23 C 1.4413(4) 0.5491(3) 0.8363(3) 0.0399(11) Uani 1 d .
H23A H 1.4667(4) 0.4786(3) 0.8682(3) 0.048 Uiso 1 calc R
H23B H 1.4805(4) 0.5369(3) 0.7632(3) 0.048 Uiso 1 calc R
C24 C 1.4927(5) 0.6243(4) 0.8676(4) 0.0618(15) Uani 1 d .
H24A H 1.5855(5) 0.5928(4) 0.8481(4) 0.093 Uiso 1 calc R
H24B H 1.4561(5) 0.6355(4) 0.9401(4) 0.093 Uiso 1 calc R
H24C H 1.4699(5) 0.6938(4) 0.8350(4) 0.093 Uiso 1 calc R
C25 C 1.4249(4) 0.7121(4) 0.4771(3) 0.0484(13) Uani 1 d .
H25A H 1.4689(4) 0.6978(4) 0.5269(3) 0.058 Uiso 1 calc R
H25B H 1.4465(4) 0.7715(4) 0.4347(3) 0.058 Uiso 1 calc R
C26 C 1.4732(5) 0.6117(4) 0.4126(4) 0.067(2) Uani 1 d .
H26A H 1.5655(5) 0.5923(4) 0.3797(4) 0.101 Uiso 1 calc R
H26B H 1.4315(5) 0.6258(4) 0.3620(4) 0.101 Uiso 1 calc R
H26C H 1.4539(5) 0.5521(4) 0.4542(4) 0.101 Uiso 1 calc R
C27 C 1.2001(5) 0.8393(4) 0.3889(3) 0.0438(12) Uani 1 d .
H27A H 1.2847(5) 0.8478(4) 0.3565(3) 0.053 Uiso 1 calc R
H27B H 1.1349(5) 0.9113(4) 0.3924(3) 0.053 Uiso 1 calc R
C28 C 1.1836(5) 0.7639(4) 0.3251(3) 0.0538(14) Uani 1 d .
H28A H 1.1917(5) 0.7937(4) 0.2584(3) 0.081 Uiso 1 calc R
H28B H 1.0992(5) 0.7565(4) 0.3558(3) 0.081 Uiso 1 calc R
H28C H 1.2491(5) 0.6929(4) 0.3199(3) 0.081 Uiso 1 calc R
C29 C 0.6936(5) 0.9625(3) 0.5282(3) 0.0433(12) Uani 1 d .
H29A H 0.7481(5) 1.0084(3) 0.5025(3) 0.052 Uiso 1 calc R
H29B H 0.6039(5) 1.0099(3) 0.5434(3) 0.052 Uiso 1 calc R
C30 C 0.7253(5) 0.8796(4) 0.4471(3) 0.063(2) Uani 1 d .
H30A H 0.7114(5) 0.9175(4) 0.3874(3) 0.095 Uiso 1 calc R
H30B H 0.6703(5) 0.8350(4) 0.4715(3) 0.095 Uiso 1 calc R
H30C H 0.8146(5) 0.8335(4) 0.4306(3) 0.095 Uiso 1 calc R
C31 C 0.4836(4) 0.9369(4) 0.7339(4) 0.0476(12) Uani 1 d .
H31A H 0.4546(4) 1.0126(4) 0.7128(4) 0.057 Uiso 1 calc R
H31B H 0.4436(4) 0.9358(4) 0.8071(4) 0.057 Uiso 1 calc R
C32 C 0.4381(5) 0.8686(4) 0.6852(4) 0.073(2) Uani 1 d .
H32A H 0.3451(5) 0.8972(4) 0.7047(4) 0.110 Uiso 1 calc R
H32B H 0.4644(5) 0.7938(4) 0.7070(4) 0.110 Uiso 1 calc R
H32C H 0.4754(5) 0.8707(4) 0.6126(4) 0.110 Uiso 1 calc R
C33 C 0.4997(4) 0.7724(3) 1.0923(3) 0.0372(11) Uani 1 d .
H33A H 0.4837(4) 0.7257(3) 1.1508(3) 0.045 Uiso 1 calc R
H33B H 0.4638(4) 0.7554(3) 1.0452(3) 0.045 Uiso 1 calc R
C34 C 0.4306(4) 0.8893(4) 1.1263(4) 0.0535(13) Uani 1 d .
H34A H 0.3394(4) 0.9010(4) 1.1579(4) 0.080 Uiso 1 calc R
H34B H 0.4439(4) 0.9361(4) 1.0687(4) 0.080 Uiso 1 calc R
H34C H 0.4638(4) 0.9064(4) 1.1744(4) 0.080 Uiso 1 calc R
C35 C 0.7247(4) 0.6551(3) 1.1849(3) 0.0406(11) Uani 1 d .
H35A H 0.7917(4) 0.5839(3) 1.1802(3) 0.049 Uiso 1 calc R
H35B H 0.6412(4) 0.6442(3) 1.2161(3) 0.049 Uiso 1 calc R
C36 C 0.7377(5) 0.7304(4) 1.2520(3) 0.0604(15) Uani 1 d .
H36A H 0.7300(5) 0.6987(4) 1.3180(3) 0.091 Uiso 1 calc R
H36B H 0.6704(5) 0.8005(4) 1.2584(3) 0.091 Uiso 1 calc R
H36C H 0.8210(5) 0.7401(4) 1.2226(3) 0.091 Uiso 1 calc R
C37 C 0.9760(4) 0.6195(4) 0.7530(3) 0.0323(10) Uani 1 d .
C38 C 0.8783(4) 0.9455(3) 0.9204(3) 0.0364(10) Uani 1 d .
H38A H 0.8214(4) 0.9175(3) 0.9714(3) 0.044 Uiso 1 calc R
C39 C 0.9806(5) 1.0520(4) 0.8418(4) 0.0486(13) Uani 1 d .
H39A H 1.0117(5) 1.1112(4) 0.8246(4) 0.058 Uiso 1 calc R
C40 C 1.0146(5) 0.9642(4) 0.7836(3) 0.0465(12) Uani 1 d .
H40A H 1.0742(5) 0.9517(4) 0.7179(3) 0.056 Uiso 1 calc R
C41 C 0.8264(5) 1.1158(4) 1.0145(4) 0.0562(14) Uani 1 d .
H41A H 0.8567(5) 1.1779(4) 1.0009(4) 0.084 Uiso 1 calc R
H41B H 0.8426(5) 1.0796(4) 1.0742(4) 0.084 Uiso 1 calc R
H41C H 0.7348(5) 1.1406(4) 1.0256(4) 0.084 Uiso 1 calc R
C51 C -0.2558(19) 0.5681(14) 0.6054(12) 0.143(5) Uani 0.50 d PDU
H51A H -0.3405(19) 0.6076(14) 0.6013(12) 0.214 Uiso 0.50 calc PR
H51B H -0.2316(19) 0.6131(14) 0.6403(12) 0.214 Uiso 0.50 calc PR
H51C H -0.2573(19) 0.5014(14) 0.6421(12) 0.214 Uiso 0.50 calc PR
C52 C -0.1603(17) 0.5406(16) 0.5017(11) 0.164(5) Uani 0.50 d PDU
H52A H -0.1590(17) 0.6077(16) 0.4640(11) 0.196 Uiso 0.50 calc PR
H52B H -0.1848(17) 0.4957(16) 0.4659(11) 0.196 Uiso 0.50 calc PR
C53 C -0.0215(16) 0.4758(12) 0.5087(17) 0.127(4) Uani 0.50 d PDU
H53A H -0.0286(16) 0.4463(12) 0.5762(17) 0.152 Uiso 0.50 calc PR
H53B H 0.0239(16) 0.4152(12) 0.4594(17) 0.152 Uiso 0.50 calc PR
C54 C 0.0477(17) 0.5553(12) 0.4871(20) 0.147(5) Uani 0.50 d PDU
H54A H 0.0066(17) 0.6112(12) 0.5409(20) 0.176 Uiso 0.50 calc PR
H54B H 0.0438(17) 0.5915(12) 0.4237(20) 0.176 Uiso 0.50 calc PR
C55 C 0.1912(16) 0.4964(12) 0.4792(11) 0.128(4) Uani 0.50 d PDU
H55A H 0.2407(16) 0.5457(12) 0.4504(11) 0.153 Uiso 0.50 calc PR
H55B H 0.1965(16) 0.4766(12) 0.5465(11) 0.153 Uiso 0.50 calc PR
C56 C 0.2464(22) 0.3960(12) 0.4141(13) 0.150(5) Uani 0.50 d PDU
H56A H 0.3354(22) 0.3598(12) 0.4095(13) 0.225 Uiso 0.50 calc PR
H56B H 0.2419(22) 0.4159(12) 0.3473(13) 0.225 Uiso 0.50 calc PR
H56C H 0.1978(22) 0.3470(12) 0.4432(13) 0.225 Uiso 0.50 calc PR

loop_
_atom_type_symbol
_atom_type_description
_atom_type_scat_dispersion_real
_atom_type_scat_dispersion_imag
_atom_type_scat_source
C C .0033 .0016 'International Tables Vol C Tables 4.2.6.8 and 6.1.1.4'
H H .0000 .0000 'International Tables Vol C Tables 4.2.6.8 and 6.1.1.4'
N N .0061 .0033 'International Tables Vol C Tables 4.2.6.8 and 6.1.1.4'
O O .0106 .0060 'International Tables Vol C Tables 4.2.6.8 and 6.1.1.4'
Fe Fe .3463 .8444 'International Tables Vol C Tables 4.2.6.8 and 6.1.1.4'

loop_
_geom_angle_atom_site_label_1
_geom_angle_atom_site_label_2
_geom_angle_atom_site_label_3
_geom_angle
C37 Fe1 N1 89.8(2)
C37 Fe1 N2 88.3(2)
N1 Fe1 N2 90.03(14)
C37 Fe1 N4 93.4(2)
N1 Fe1 N4 89.86(14)
N2 Fe1 N4 178.31(13)
C37 Fe1 N3 92.0(2)
N1 Fe1 N3 178.11(13)
N2 Fe1 N3 89.79(14)
N4 Fe1 N3 90.26(13)
C37 Fe1 N5 176.8(2)
N1 Fe1 N5 88.73(13)
N2 Fe1 N5 88.80(13)
N4 Fe1 N5 89.52(13)
N3 Fe1 N5 89.39(13)
C18 N1 C1 105.0(3)
C18 N1 Fe1 127.3(3)
C1 N1 Fe1 127.7(3)
C6 N2 C3 104.7(3)
C6 N2 Fe1 127.7(3)
C3 N2 Fe1 127.3(3)
C11 N3 C8 105.4(3)
C11 N3 Fe1 127.2(3)
C8 N3 Fe1 127.3(3)
C16 N4 C13 104.7(3)
C16 N4 Fe1 128.1(3)
C13 N4 Fe1 127.2(3)
C38 N5 C40 104.3(4)
C38 N5 Fe1 127.2(3)
C40 N5 Fe1 128.5(3)
C38 N6 C39 106.2(4)
C38 N6 C41 126.6(4)
C39 N6 C41 127.1(4)
N1 C1 C2 123.9(4)
N1 C1 C20 111.2(4)
C2 C1 C20 124.9(4)
C3 C2 C1 126.6(4)
C2 C3 N2 124.4(4)
C2 C3 C4 124.4(4)
N2 C3 C4 111.2(3)
C5 C4 C3 106.4(3)
C5 C4 C21 128.3(4)
C3 C4 C21 125.2(4)
C4 C5 C6 107.0(4)
C4 C5 C23 127.8(4)
C6 C5 C23 125.2(4)
C7 C6 N2 124.2(4)
C7 C6 C5 125.0(4)
N2 C6 C5 110.7(3)
C6 C7 C8 126.2(4)
N3 C8 C7 124.5(4)
N3 C8 C9 110.3(4)
C7 C8 C9 125.2(4)
C10 C9 C8 106.4(4)
C10 C9 C25 128.5(4)
C8 C9 C25 124.9(4)
C9 C10 C11 107.2(4)
C9 C10 C27 128.1(4)
C11 C10 C27 124.6(4)
N3 C11 C12 124.3(4)
N3 C11 C10 110.7(4)
C12 C11 C10 125.0(4)
C11 C12 C13 127.0(4)
N4 C13 C12 124.0(4)
N4 C13 C14 110.8(4)
C12 C13 C14 125.2(4)
C15 C14 C13 106.7(4)
C15 C14 C29 129.2(4)
C13 C14 C29 124.1(4)
C14 C15 C16 107.0(4)
C14 C15 C31 127.7(4)
C16 C15 C31 125.3(4)
N4 C16 C17 123.3(4)
N4 C16 C15 110.9(4)
C17 C16 C15 125.8(4)
C18 C17 C16 126.8(4)
N1 C18 C17 124.6(4)
N1 C18 C19 110.8(4)
C17 C18 C19 124.6(4)
C20 C19 C18 106.1(4)
C20 C19 C33 128.9(4)
C18 C19 C33 125.0(4)
C19 C20 C1 107.0(4)
C19 C20 C35 128.5(4)
C1 C20 C35 124.5(4)
C4 C21 C22 114.2(3)
C24 C23 C5 113.7(4)
C9 C25 C26 113.0(4)
C10 C27 C28 113.3(3)
C14 C29 C30 112.9(4)
C15 C31 C32 113.5(4)
C19 C33 C34 113.8(3)
C20 C35 C36 113.4(3)
O1 C37 Fe1 175.1(4)
N5 C38 N6 112.8(4)
N6 C39 C40 107.0(4)
C39 C40 N5 109.7(4)
C51 C52 C53 109.4(9)
C54 C53 C52 106.2(7)
C53 C54 C55 110.2(7)
C56 C55 C54 109.9(8)

loop_
_geom_bond_atom_site_label_1
_geom_bond_atom_site_label_2
_geom_bond_distance
Fe1 C37 1.744(5)
Fe1 N1 1.998(3)
Fe1 N2 1.998(3)
Fe1 N4 2.000(3)
Fe1 N3 2.005(3)
Fe1 N5 2.077(3)
O1 C37 1.158(5)
N1 C18 1.375(5)
N1 C1 1.377(5)
N2 C6 1.381(5)
N2 C3 1.382(5)
N3 C11 1.374(5)
N3 C8 1.377(5)
N4 C16 1.375(5)
N4 C13 1.381(5)
N5 C38 1.314(5)
N5 C40 1.368(5)
N6 C38 1.340(5)
N6 C39 1.348(5)
N6 C41 1.474(5)
C1 C2 1.391(5)
C1 C20 1.438(5)
C2 C3 1.374(5)
C3 C4 1.444(5)
C4 C5 1.358(5)
C4 C21 1.499(5)
C5 C6 1.447(5)
C5 C23 1.504(6)
C6 C7 1.380(5)
C7 C8 1.387(5)
C8 C9 1.456(5)
C9 C10 1.353(6)
C9 C25 1.499(6)
C10 C11 1.438(6)
C10 C27 1.507(5)
C11 C12 1.380(6)
C12 C13 1.382(6)
C13 C14 1.457(6)
C14 C15 1.339(6)
C14 C29 1.500(5)
C15 C16 1.455(5)
C15 C31 1.503(6)
C16 C17 1.388(5)
C17 C18 1.375(5)
C18 C19 1.459(5)
C19 C20 1.359(6)
C19 C33 1.498(6)
C20 C35 1.505(5)
C21 C22 1.526(5)
C23 C24 1.501(6)
C25 C26 1.514(6)
C27 C28 1.518(6)
C29 C30 1.534(6)
C31 C32 1.520(6)
C33 C34 1.514(6)
C35 C36 1.527(6)
C39 C40 1.356(6)
C51 C52 1.510(10)
C52 C53 1.608(9)
C53 C54 1.492(9)
C54 C55 1.578(9)
C55 C56 1.510(10)

loop_
_geom_torsion_atom_site_label_1
_geom_torsion_atom_site_label_2
_geom_torsion_atom_site_label_3
_geom_torsion_atom_site_label_4
_geom_torsion
C37 Fe1 N1 C18 -90.7(3)
N2 Fe1 N1 C18 -179.0(3)
N4 Fe1 N1 C18 2.6(3)
N3 Fe1 N1 C18 96.5(43)
N5 Fe1 N1 C18 92.2(3)
C37 Fe1 N1 C1 85.9(3)
N2 Fe1 N1 C1 -2.4(3)
N4 Fe1 N1 C1 179.3(3)
N3 Fe1 N1 C1 -86.8(43)
N5 Fe1 N1 C1 -91.2(3)
C37 Fe1 N2 C6 86.8(3)
N1 Fe1 N2 C6 176.7(3)
N4 Fe1 N2 C6 -97.1(49)
N3 Fe1 N2 C6 -5.2(3)
N5 Fe1 N2 C6 -94.6(3)
C37 Fe1 N2 C3 -86.5(3)
N1 Fe1 N2 C3 3.4(3)
N4 Fe1 N2 C3 89.6(49)
N3 Fe1 N2 C3 -178.5(3)
N5 Fe1 N2 C3 92.1(3)
C37 Fe1 N3 C11 93.0(3)
N1 Fe1 N3 C11 -94.3(43)
N2 Fe1 N3 C11 -178.7(3)
N4 Fe1 N3 C11 -0.4(3)
N5 Fe1 N3 C11 -89.9(3)
C37 Fe1 N3 C8 -83.2(3)
N1 Fe1 N3 C8 89.5(43)
N2 Fe1 N3 C8 5.0(3)
N4 Fe1 N3 C8 -176.6(3)
N5 Fe1 N3 C8 93.8(3)
C37 Fe1 N4 C16 86.9(3)
N1 Fe1 N4 C16 -3.0(3)
N2 Fe1 N4 C16 -89.2(49)
N3 Fe1 N4 C16 178.9(3)
N5 Fe1 N4 C16 -91.7(3)
C37 Fe1 N4 C13 -92.7(3)
N1 Fe1 N4 C13 177.5(3)
N2 Fe1 N4 C13 91.3(49)
N3 Fe1 N4 C13 -0.6(3)
N5 Fe1 N4 C13 88.8(3)
C37 Fe1 N5 C38 -62.9(30)
N1 Fe1 N5 C38 0.9(3)
N2 Fe1 N5 C38 -89.1(3)
N4 Fe1 N5 C38 90.8(3)
N3 Fe1 N5 C38 -178.9(3)
C37 Fe1 N5 C40 116.0(28)
N1 Fe1 N5 C40 179.8(4)
N2 Fe1 N5 C40 89.8(4)
N4 Fe1 N5 C40 -90.3(4)
N3 Fe1 N5 C40 0.0(3)
C18 N1 C1 C2 178.7(4)
Fe1 N1 C1 C2 1.4(5)
C18 N1 C1 C20 -0.9(4)
Fe1 N1 C1 C20 -178.1(2)
N1 C1 C2 C3 -0.4(6)
C20 C1 C2 C3 179.1(4)
C1 C2 C3 N2 1.5(6)
C1 C2 C3 C4 -177.1(4)
C6 N2 C3 C2 -178.0(4)
Fe1 N2 C3 C2 -3.5(5)
C6 N2 C3 C4 0.7(4)
Fe1 N2 C3 C4 175.2(2)
C2 C3 C4 C5 177.9(4)
N2 C3 C4 C5 -0.7(4)
C2 C3 C4 C21 -1.5(6)
N2 C3 C4 C21 179.8(3)
C3 C4 C5 C6 0.5(4)
C21 C4 C5 C6 179.9(4)
C3 C4 C5 C23 178.6(4)
C21 C4 C5 C23 -2.0(7)
C3 N2 C6 C7 177.9(4)
Fe1 N2 C6 C7 3.4(5)
C3 N2 C6 C5 -0.3(4)
Fe1 N2 C6 C5 -174.8(2)
C4 C5 C6 C7 -178.3(4)
C23 C5 C6 C7 3.5(6)
C4 C5 C6 N2 -0.1(4)
C23 C5 C6 N2 -178.3(3)
N2 C6 C7 C8 0.8(6)
C5 C6 C7 C8 178.8(4)
C11 N3 C8 C7 -180.0(4)
Fe1 N3 C8 C7 -3.1(6)
C11 N3 C8 C9 1.0(4)
Fe1 N3 C8 C9 177.9(2)
C6 C7 C8 N3 -1.0(7)
C6 C7 C8 C9 177.9(4)
N3 C8 C9 C10 -1.0(5)
C7 C8 C9 C10 180.0(4)
N3 C8 C9 C25 -176.7(4)
C7 C8 C9 C25 4.3(6)
C8 C9 C10 C11 0.6(4)
C25 C9 C10 C11 176.1(4)
C8 C9 C10 C27 -177.2(4)
C25 C9 C10 C27 -1.7(7)
C8 N3 C11 C12 179.0(4)
Fe1 N3 C11 C12 2.1(6)
C8 N3 C11 C10 -0.7(4)
Fe1 N3 C11 C10 -177.5(2)
C9 C10 C11 N3 0.0(5)
C27 C10 C11 N3 177.9(3)
C9 C10 C11 C12 -179.7(4)
C27 C10 C11 C12 -1.8(6)
N3 C11 C12 C13 -3.1(7)
C10 C11 C12 C13 176.6(4)
C16 N4 C13 C12 -179.6(4)
Fe1 N4 C13 C12 0.0(5)
C16 N4 C13 C14 -0.1(4)
Fe1 N4 C13 C14 179.6(2)
C11 C12 C13 N4 1.9(7)
C11 C12 C13 C14 -177.6(4)
N4 C13 C14 C15 -0.3(4)
C12 C13 C14 C15 179.2(4)
N4 C13 C14 C29 179.8(3)
C12 C13 C14 C29 -0.6(6)
C13 C14 C15 C16 0.6(4)
C29 C14 C15 C16 -179.6(4)
C13 C14 C15 C31 178.9(4)
C29 C14 C15 C31 -1.2(7)
C13 N4 C16 C17 -178.7(3)
Fe1 N4 C16 C17 1.7(6)
C13 N4 C16 C15 0.4(4)
Fe1 N4 C16 C15 -179.2(2)
C14 C15 C16 N4 -0.6(5)
C31 C15 C16 N4 -179.1(4)
C14 C15 C16 C17 178.5(4)
C31 C15 C16 C17 0.1(7)
N4 C16 C17 C18 1.3(6)
C15 C16 C17 C18 -177.7(4)
C1 N1 C18 C17 -178.3(4)
Fe1 N1 C18 C17 -1.1(6)
C1 N1 C18 C19 0.6(4)
Fe1 N1 C18 C19 177.9(2)
C16 C17 C18 N1 -1.6(7)
C16 C17 C18 C19 179.6(4)
N1 C18 C19 C20 -0.1(4)
C17 C18 C19 C20 178.8(4)
N1 C18 C19 C33 178.8(4)
C17 C18 C19 C33 -2.3(6)
C18 C19 C20 C1 -0.4(4)
C33 C19 C20 C1 -179.3(4)
C18 C19 C20 C35 179.6(4)
C33 C19 C20 C35 0.7(7)
N1 C1 C20 C19 0.8(4)
C2 C1 C20 C19 -178.7(4)
N1 C1 C20 C35 -179.2(3)
C2 C1 C20 C35 1.3(6)
C5 C4 C21 C22 103.4(5)
C3 C4 C21 C22 -77.3(5)
C4 C5 C23 C24 -82.2(5)
C6 C5 C23 C24 95.6(5)
C10 C9 C25 C26 -76.8(6)
C8 C9 C25 C26 97.9(5)
C9 C10 C27 C28 99.2(5)
C11 C10 C27 C28 -78.3(5)
C15 C14 C29 C30 -102.3(5)
C13 C14 C29 C30 77.5(5)
C14 C15 C31 C32 74.7(6)
C16 C15 C31 C32 -107.2(5)
C20 C19 C33 C34 100.1(5)
C18 C19 C33 C34 -78.6(5)
C19 C20 C35 C36 -101.6(5)
C1 C20 C35 C36 78.4(5)
N1 Fe1 C37 O1 -69.5(45)
N2 Fe1 C37 O1 20.5(45)
N4 Fe1 C37 O1 -159.4(45)
N3 Fe1 C37 O1 110.2(45)
N5 Fe1 C37 O1 -5.8(69)
C40 N5 C38 N6 -0.7(5)
Fe1 N5 C38 N6 178.4(2)
C39 N6 C38 N5 0.7(5)
C41 N6 C38 N5 178.2(4)
C38 N6 C39 C40 -0.3(5)
C41 N6 C39 C40 -177.8(4)
N6 C39 C40 N5 -0.1(5)
C38 N5 C40 C39 0.5(5)
Fe1 N5 C40 C39 -178.6(3)
C51 C52 C53 C54 -101.8(15)
C52 C53 C54 C55 -173.1(18)
C53 C54 C55 C56 46.9(17)
